data_7202123
loop_
_publ_author_name
'Kong, Xiang-Jian'
'Ren, Yan-Ping'
'Long, La-Sheng'
'Huang, Rong-Bin'
'Zheng, Lan-Sun'
'Kurmoo, Mohamedally'

_publ_section_title
;
 Influence of reaction conditions on the channel shape of 3d-4f
 heterometallic metal--organic framework
;
_journal_issue 10
_journal_name_full CrystEngComm
_journal_page_first 1309
_journal_paper_doi 10.1039/b804966a
_journal_volume 10
_journal_year 2008
_chemical_formula_sum 'C15 H23 Eu2 N3 Ni1.5 O22'
_chemical_formula_weight 989.35
_chemical_name_systematic
;
?
;
_space_group_IT_number 2
_symmetry_cell_setting triclinic
_symmetry_space_group_name_Hall '-P 1'
_symmetry_space_group_name_H-M 'P -1'
_atom_sites_solution_hydrogens geom
_atom_sites_solution_primary direct
_atom_sites_solution_secondary difmap
_audit_creation_method SHELXL-97
_cell_angle_alpha 74.981(5)
_cell_angle_beta 89.720(5)
_cell_angle_gamma 87.365(5)
_cell_formula_units_Z 2
_cell_length_a 7.0976(19)
_cell_length_b 12.604(3)
_cell_length_c 14.654(4)
_cell_measurement_reflns_used 2975
_cell_measurement_temperature 223(2)
_cell_measurement_theta_max 27.942
_cell_measurement_theta_min 2.475
_cell_volume 1264.8(6)
_computing_cell_refinement 'SHELXTL-Plus (Sheldrick, 1990)'
_computing_data_collection 'SHELXTL-Plus (Sheldrick, 1990)'
_computing_data_reduction 'SHELXTL-Plus (Sheldrick, 1990)'
_computing_molecular_graphics 'SHELXTL V.5.0 (Sheldrick, 1997)'
_computing_publication_material 'SHELXL-97 (Sheldrick, 1997)'
_computing_structure_refinement 'SHELXL-97 (Sheldrick, 1997)'
_computing_structure_solution 'SHELXS-97 (Sheldrick, 1990)'
_diffrn_ambient_temperature 223(2)
_diffrn_measured_fraction_theta_full 0.960
_diffrn_measured_fraction_theta_max 0.960
_diffrn_measurement_device_type 'Bruker Smart Apex CCD area detector'
_diffrn_measurement_method 'phi and omega scans'
_diffrn_radiation_monochromator graphite
_diffrn_radiation_source 'fine-focus sealed tube'
_diffrn_radiation_type MoK\a
_diffrn_radiation_wavelength 0.71073
_diffrn_reflns_av_R_equivalents 0.0275
_diffrn_reflns_av_sigmaI/netI 0.0615
_diffrn_reflns_limit_h_max 8
_diffrn_reflns_limit_h_min -8
_diffrn_reflns_limit_k_max 15
_diffrn_reflns_limit_k_min -14
_diffrn_reflns_limit_l_max 18
_diffrn_reflns_limit_l_min -10
_diffrn_reflns_number 6818
_diffrn_reflns_theta_full 26.00
_diffrn_reflns_theta_max 26.00
_diffrn_reflns_theta_min 1.44
_exptl_absorpt_coefficient_mu 6.107
_exptl_absorpt_correction_T_max 0.7499
_exptl_absorpt_correction_T_min 0.4819
_exptl_absorpt_correction_type multi-scan
_exptl_absorpt_process_details SADABS
_exptl_crystal_colour blue
_exptl_crystal_density_diffrn 2.598
_exptl_crystal_density_meas ?
_exptl_crystal_density_method .
_exptl_crystal_description block
_exptl_crystal_F_000 956
_exptl_crystal_size_max 0.14
_exptl_crystal_size_mid 0.07
_exptl_crystal_size_min 0.05
_refine_diff_density_max 1.917
_refine_diff_density_min -1.220
_refine_diff_density_rms 0.214
_refine_ls_extinction_method none
_refine_ls_goodness_of_fit_ref 1.018
_refine_ls_hydrogen_treatment constr
_refine_ls_matrix_type full
_refine_ls_number_parameters 394
_refine_ls_number_reflns 4768
_refine_ls_number_restraints 0
_refine_ls_restrained_S_all 1.018
_refine_ls_R_factor_all 0.0524
_refine_ls_R_factor_gt 0.0430
_refine_ls_shift/su_max 0.015
_refine_ls_shift/su_mean 0.001
_refine_ls_structure_factor_coef Fsqd
_refine_ls_weighting_details 'calc w=1/[\s^2^(Fo^2^)+(0.0517P)^2^+0.4726P] where P=(Fo^2^+2Fc^2^)/3'
_refine_ls_weighting_scheme calc
_refine_ls_wR_factor_gt 0.0977
_refine_ls_wR_factor_ref 0.1020
_reflns_number_gt 4079
_reflns_number_total 4768
_reflns_threshold_expression >2sigma(I)
_cod_data_source_file b804966a.txt
_cod_data_source_block complex3
_cod_original_cell_volume 1264.7(6)
_cod_original_sg_symbol_H-M p-1
_cod_original_formula_sum 'C15 H23 Eu2 N3 Ni1.50 O22'
_cod_database_code 7202123

loop_
_symmetry_equiv_pos_as_xyz
'x, y, z'
'-x, -y, -z'

loop_
_atom_site_label
_atom_site_type_symbol
_atom_site_fract_x
_atom_site_fract_y
_atom_site_fract_z
_atom_site_U_iso_or_equiv
_atom_site_adp_type
_atom_site_occupancy
_atom_site_symmetry_multiplicity
_atom_site_calc_flag
_atom_site_refinement_flags
_atom_site_disorder_assembly
_atom_site_disorder_group
Eu1 Eu 0.24712(3) -0.876202(18) 0.327451(16) 0.00928(6) Uani 1 1 d . . .
Eu2 Eu -0.31977(3) -0.460899(18) 0.252987(17) 0.01079(6) Uani 1 1 d . . .
Ni1 Ni 0.0000 -0.5000 0.0000 0.0120(2) Uani 1 2 d S . .
Ni2 Ni -0.03610(9) -0.17337(5) 0.29875(5) 0.01551(16) Uani 1 1 d . . .
O1 O -0.4832(5) -0.9867(3) 0.3357(3) 0.0239(10) Uani 1 1 d . . .
O2 O -0.2601(5) -1.1176(3) 0.3640(2) 0.0219(10) Uani 1 1 d . . .
C1 C -0.3319(8) -1.0237(5) 0.2037(4) 0.0297(16) Uani 1 1 d . . .
H1A H -0.4462 -1.0424 0.1751 0.036 Uiso 1 1 calc R . .
H1B H -0.3145 -0.9450 0.1771 0.036 Uiso 1 1 calc R . .
C2 C -0.3598(7) -1.0450(4) 0.3083(4) 0.0171(13) Uani 1 1 d . . .
N1 N -0.1706(6) -1.0859(3) 0.1781(3) 0.0177(11) Uani 1 1 d . . .
H1C H -0.2101 -1.1326 0.1438 0.021 Uiso 1 1 calc R . .
C3 C -0.0242(8) -1.0169(4) 0.1268(4) 0.0205(13) Uani 1 1 d . . .
H3A H -0.0834 -0.9522 0.0825 0.025 Uiso 1 1 calc R . .
H3B H 0.0510 -1.0583 0.0903 0.025 Uiso 1 1 calc R . .
C4 C 0.1007(7) -0.9809(4) 0.1926(4) 0.0165(13) Uani 1 1 d . . .
O3 O 0.2224(5) -0.9130(3) 0.1633(3) 0.0212(9) Uani 1 1 d . . .
O4 O 0.0773(5) -1.0209(3) 0.2814(2) 0.0192(9) Uani 1 1 d . . .
O5 O 0.2228(5) -0.5597(3) 0.0878(2) 0.0171(9) Uani 1 1 d . . .
O6 O 0.4646(5) -0.5066(3) 0.1535(3) 0.0249(10) Uani 1 1 d . . .
C5 C 0.2978(8) -0.3722(4) 0.0382(4) 0.0219(14) Uani 1 1 d . . .
H5A H 0.2913 -0.3228 0.0800 0.026 Uiso 1 1 calc R . .
H5B H 0.4070 -0.3529 -0.0029 0.026 Uiso 1 1 calc R . .
C6 C 0.3303(7) -0.4865(4) 0.0971(4) 0.0151(12) Uani 1 1 d . . .
N2 N 0.1279(6) -0.3519(3) -0.0207(3) 0.0134(10) Uani 1 1 d . . .
H2A H 0.1592 -0.3258 -0.0832 0.016 Uiso 1 1 calc R . .
C7 C -0.0149(7) -0.2778(4) 0.0059(4) 0.0203(14) Uani 1 1 d . . .
H7A H -0.0904 -0.2401 -0.0499 0.024 Uiso 1 1 calc R . .
H7B H 0.0476 -0.2220 0.0290 0.024 Uiso 1 1 calc R . .
C8 C -0.1410(7) -0.3396(4) 0.0807(4) 0.0152(12) Uani 1 1 d . . .
O7 O -0.2560(6) -0.2882(3) 0.1200(3) 0.0249(10) Uani 1 1 d . . .
O8 O -0.1285(5) -0.4427(3) 0.1058(2) 0.0183(9) Uani 1 1 d . . .
O9 O 0.4387(5) -0.3343(3) 0.2562(3) 0.0263(10) Uani 1 1 d . . .
O10 O 0.1870(5) -0.2230(3) 0.2323(3) 0.0264(10) Uani 1 1 d . . .
C9 C 0.2699(8) -0.3155(5) 0.3894(4) 0.0276(15) Uani 1 1 d . . .
H9A H 0.2638 -0.3953 0.4139 0.033 Uiso 1 1 calc R . .
H9B H 0.3796 -0.2927 0.4186 0.033 Uiso 1 1 calc R . .
C10 C 0.2993(7) -0.2894(4) 0.2845(4) 0.0202(14) Uani 1 1 d . . .
N3 N 0.1007(6) -0.2633(3) 0.4183(3) 0.0165(11) Uani 1 1 d . . .
H3C H 0.1334 -0.2178 0.4550 0.020 Uiso 1 1 calc R . .
C11 C -0.0395(7) -0.3391(4) 0.4674(3) 0.0168(13) Uani 1 1 d . . .
H11A H -0.1158 -0.3037 0.5080 0.020 Uiso 1 1 calc R . .
H11B H 0.0252 -0.4049 0.5077 0.020 Uiso 1 1 calc R . .
C12 C -0.1656(8) -0.3723(4) 0.3991(4) 0.0197(13) Uani 1 1 d . . .
O11 O -0.1571(5) -0.3220(3) 0.3118(2) 0.0190(9) Uani 1 1 d . . .
O12 O -0.2724(5) -0.4487(3) 0.4260(3) 0.0253(10) Uani 1 1 d . . .
O13 O -0.0076(5) -0.5398(3) 0.3098(2) 0.0156(9) Uani 1 1 d . . .
O14 O 0.1962(5) -0.6837(3) 0.3334(2) 0.0139(8) Uani 1 1 d . . .
C13 C 0.0444(7) -0.6323(4) 0.3034(3) 0.0128(12) Uani 1 1 d . . .
C14 C -0.0875(7) -0.6909(4) 0.2532(3) 0.0125(12) Uani 1 1 d . . .
O15 O -0.2467(5) -0.6472(3) 0.2333(3) 0.0191(9) Uani 1 1 d . . .
O16 O -0.0246(5) -0.7780(3) 0.2348(2) 0.0157(9) Uani 1 1 d . . .
C15 C -0.0669(7) -0.9490(4) 0.4908(3) 0.0116(11) Uani 1 1 d . . .
O17 O -0.2189(5) -0.9574(3) 0.5357(2) 0.0146(9) Uani 1 1 d . . .
O18 O -0.0170(5) -0.8668(3) 0.4307(2) 0.0164(9) Uani 1 1 d . . .
O1W O 0.4318(5) -0.8467(3) 0.4581(3) 0.0190(9) Uani 1 1 d . . .
H1WA H 0.5361 -0.8811 0.4614 0.029 Uiso 1 1 d R . .
H1WB H 0.3742 -0.8716 0.5090 0.029 Uiso 1 1 d R . .
O2W O 0.4409(5) -0.7561(3) 0.2092(3) 0.0222(10) Uani 1 1 d . . .
H2WA H 0.5440 -0.7460 0.2322 0.033 Uiso 1 1 d R . .
H2WB H 0.3847 -0.6952 0.1861 0.033 Uiso 1 1 d R . .
O3W O -0.5084(5) -0.5787(3) 0.3687(3) 0.0283(11) Uani 1 1 d . . .
H3WA H -0.6102 -0.5900 0.3451 0.042 Uiso 1 1 d R . .
H3WB H -0.5299 -0.5516 0.4147 0.042 Uiso 1 1 d R . .
O4W O -0.5726(19) -1.1132(7) 0.0245(8) 0.203(5) Uani 1 1 d . . .

loop_
_atom_site_aniso_label
_atom_site_aniso_U_11
_atom_site_aniso_U_22
_atom_site_aniso_U_33
_atom_site_aniso_U_23
_atom_site_aniso_U_13
_atom_site_aniso_U_12
Eu1 0.01009(12) 0.00580(10) 0.01134(12) -0.00145(9) -0.00139(10) 0.00165(9)
Eu2 0.00944(12) 0.00798(11) 0.01483(13) -0.00311(9) -0.00362(10) 0.00215(9)
Ni1 0.0124(4) 0.0112(4) 0.0129(4) -0.0035(3) -0.0032(4) -0.0014(3)
Ni2 0.0163(3) 0.0117(3) 0.0177(3) -0.0027(3) -0.0011(3) 0.0025(3)
O1 0.022(2) 0.0281(19) 0.0204(19) -0.0063(16) 0.0003(16) 0.0118(17)
O2 0.026(2) 0.0231(18) 0.0143(18) -0.0041(15) -0.0038(16) 0.0133(16)
C1 0.024(3) 0.041(3) 0.020(3) -0.004(3) -0.003(2) 0.016(3)
C2 0.017(3) 0.014(2) 0.022(3) -0.006(2) -0.004(2) -0.003(2)
N1 0.020(2) 0.015(2) 0.016(2) -0.0027(18) -0.0012(18) 0.0054(18)
C3 0.033(3) 0.017(2) 0.014(3) -0.006(2) 0.002(2) -0.010(2)
C4 0.023(3) 0.005(2) 0.019(3) 0.001(2) 0.003(2) 0.003(2)
O3 0.022(2) 0.0179(17) 0.025(2) -0.0069(15) -0.0019(16) -0.0026(16)
O4 0.029(2) 0.0121(16) 0.0155(18) -0.0017(14) -0.0023(16) -0.0050(15)
O5 0.0161(18) 0.0113(16) 0.0226(19) -0.0016(15) -0.0082(15) -0.0010(14)
O6 0.023(2) 0.0192(17) 0.034(2) -0.0104(16) -0.0212(17) 0.0003(16)
C5 0.020(3) 0.016(2) 0.029(3) -0.005(2) -0.009(2) 0.005(2)
C6 0.017(3) 0.011(2) 0.017(3) -0.004(2) -0.002(2) 0.005(2)
N2 0.017(2) 0.0101(18) 0.014(2) -0.0035(16) -0.0065(17) 0.0001(17)
C7 0.021(3) 0.012(2) 0.024(3) 0.002(2) -0.004(2) 0.003(2)
C8 0.016(3) 0.014(2) 0.018(3) -0.006(2) -0.001(2) -0.003(2)
O7 0.034(2) 0.0131(16) 0.029(2) -0.0098(16) 0.0053(18) -0.0007(16)
O8 0.026(2) 0.0119(16) 0.0171(18) -0.0037(14) 0.0027(16) 0.0006(15)
O9 0.019(2) 0.0270(19) 0.034(2) -0.0124(17) -0.0035(17) 0.0159(16)
O10 0.025(2) 0.029(2) 0.021(2) -0.0030(17) -0.0006(17) 0.0150(17)
C9 0.016(3) 0.038(3) 0.026(3) -0.004(3) -0.001(2) 0.008(3)
C10 0.012(3) 0.016(2) 0.033(3) -0.007(2) -0.004(2) 0.000(2)
N3 0.019(2) 0.0125(19) 0.017(2) -0.0028(17) -0.0017(18) 0.0010(18)
C11 0.022(3) 0.017(2) 0.011(2) -0.002(2) -0.004(2) 0.000(2)
C12 0.028(3) 0.014(2) 0.015(3) -0.001(2) 0.000(2) 0.005(2)
O11 0.033(2) 0.0129(16) 0.0127(17) -0.0072(14) -0.0051(16) 0.0013(16)
O12 0.026(2) 0.0176(18) 0.028(2) 0.0023(17) -0.0067(18) -0.0059(17)
O13 0.0129(18) 0.0136(16) 0.0210(18) -0.0067(14) -0.0088(15) 0.0073(14)
O14 0.0124(17) 0.0116(15) 0.0182(18) -0.0046(14) -0.0016(14) -0.0012(14)
C13 0.013(2) 0.012(2) 0.011(2) 0.0015(19) 0.005(2) -0.002(2)
C14 0.020(3) 0.007(2) 0.011(2) -0.0010(18) 0.000(2) -0.0040(19)
O15 0.0096(18) 0.0106(16) 0.037(2) -0.0076(15) -0.0123(16) 0.0065(14)
O16 0.0177(19) 0.0142(16) 0.0155(17) -0.0054(14) -0.0084(15) 0.0040(14)
C15 0.015(2) 0.008(2) 0.013(2) -0.0032(18) -0.004(2) -0.0030(19)
O17 0.0147(18) 0.0104(16) 0.0133(17) 0.0054(14) 0.0016(14) 0.0068(14)
O18 0.0210(19) 0.0104(16) 0.0139(18) 0.0035(14) 0.0026(15) 0.0019(15)
O1W 0.0189(19) 0.0176(17) 0.0178(18) -0.0001(15) -0.0025(15) 0.0023(15)
O2W 0.0135(18) 0.0208(18) 0.029(2) -0.0018(16) 0.0041(16) -0.0005(15)
O3W 0.027(2) 0.034(2) 0.024(2) -0.0057(17) 0.0017(17) -0.0174(18)
O4W 0.343(13) 0.062(5) 0.191(8) -0.013(5) -0.175(8) 0.014(7)

loop_
_atom_type_symbol
_atom_type_description
_atom_type_scat_dispersion_real
_atom_type_scat_dispersion_imag
_atom_type_scat_source
C C 0.0033 0.0016 'International Tables Vol C Tables 4.2.6.8 and 6.1.1.4'
H H 0.0000 0.0000 'International Tables Vol C Tables 4.2.6.8 and 6.1.1.4'
N N 0.0061 0.0033 'International Tables Vol C Tables 4.2.6.8 and 6.1.1.4'
O O 0.0106 0.0060 'International Tables Vol C Tables 4.2.6.8 and 6.1.1.4'
Ni Ni 0.3393 1.1124 'International Tables Vol C Tables 4.2.6.8 and 6.1.1.4'
Eu Eu -0.1578 3.6682 'International Tables Vol C Tables 4.2.6.8 and 6.1.1.4'

loop_
_geom_angle_atom_site_label_1
_geom_angle_atom_site_label_2
_geom_angle_atom_site_label_3
_geom_angle
_geom_angle_site_symmetry_1
_geom_angle_site_symmetry_3
_geom_angle_publ_flag
O1 Eu1 O18 135.46(12) 1_655 . ?
O1 Eu1 O1W 74.39(13) 1_655 . ?
O18 Eu1 O1W 83.64(12) . . ?
O1 Eu1 O2W 79.58(12) 1_655 . ?
O18 Eu1 O2W 140.57(11) . . ?
O1W Eu1 O2W 92.42(12) . . ?
O1 Eu1 O16 148.83(13) 1_655 . ?
O18 Eu1 O16 70.03(12) . . ?
O1W Eu1 O16 134.06(12) . . ?
O2W Eu1 O16 85.82(12) . . ?
O1 Eu1 O14 131.91(13) 1_655 . ?
O18 Eu1 O14 72.06(11) . . ?
O1W Eu1 O14 71.12(11) . . ?
O2W Eu1 O14 69.60(12) . . ?
O16 Eu1 O14 65.32(11) . . ?
O1 Eu1 O4 87.48(13) 1_655 . ?
O18 Eu1 O4 85.84(12) . . ?
O1W Eu1 O4 140.81(11) . . ?
O2W Eu1 O4 118.55(12) . . ?
O16 Eu1 O4 75.52(12) . . ?
O14 Eu1 O4 139.55(12) . . ?
O1 Eu1 O17 71.46(12) 1_655 2_536 ?
O18 Eu1 O17 65.11(11) . 2_536 ?
O1W Eu1 O17 72.65(12) . 2_536 ?
O2W Eu1 O17 150.00(12) . 2_536 ?
O16 Eu1 O17 123.38(11) . 2_536 ?
O14 Eu1 O17 125.85(11) . 2_536 ?
O4 Eu1 O17 68.67(12) . 2_536 ?
O1 Eu1 O3 82.02(12) 1_655 . ?
O18 Eu1 O3 124.87(12) . . ?
O1W Eu1 O3 151.42(12) . . ?
O2W Eu1 O3 67.25(12) . . ?
O16 Eu1 O3 66.91(11) . . ?
O14 Eu1 O3 116.25(11) . . ?
O4 Eu1 O3 51.46(11) . . ?
O17 Eu1 O3 114.95(11) 2_536 . ?
O1 Eu1 C4 88.14(14) 1_655 . ?
O18 Eu1 C4 103.81(14) . . ?
O1W Eu1 C4 160.53(12) . . ?
O2W Eu1 C4 92.80(13) . . ?
O16 Eu1 C4 65.08(13) . . ?
O14 Eu1 C4 128.18(12) . . ?
O4 Eu1 C4 26.43(12) . . ?
O17 Eu1 C4 93.92(12) 2_536 . ?
O3 Eu1 C4 25.62(12) . . ?
O1 Eu1 C14 163.00(12) 1_655 . ?
O18 Eu1 C14 61.49(11) . . ?
O1W Eu1 C14 113.93(12) . . ?
O2W Eu1 C14 85.13(12) . . ?
O16 Eu1 C14 20.14(12) . . ?
O14 Eu1 C14 46.37(12) . . ?
O4 Eu1 C14 93.39(12) . . ?
O17 Eu1 C14 124.56(11) 2_536 . ?
O3 Eu1 C14 85.26(12) . . ?
C4 Eu1 C14 85.21(13) . . ?
O1 Eu1 C15 118.03(12) 1_655 . ?
O18 Eu1 C15 18.94(11) . . ?
O1W Eu1 C15 82.78(12) . . ?
O2W Eu1 C15 159.22(12) . . ?
O16 Eu1 C15 83.18(12) . . ?
O14 Eu1 C15 89.77(11) . . ?
O4 Eu1 C15 75.51(12) . . ?
O17 Eu1 C15 46.72(11) 2_536 . ?
O3 Eu1 C15 123.24(12) . . ?
C4 Eu1 C15 98.42(13) . . ?
C14 Eu1 C15 78.49(12) . . ?
O9 Eu2 O6 79.45(14) 1_455 1_455 ?
O9 Eu2 O3W 82.75(13) 1_455 . ?
O6 Eu2 O3W 80.87(14) 1_455 . ?
O9 Eu2 O13 148.36(14) 1_455 . ?
O6 Eu2 O13 132.15(13) 1_455 . ?
O3W Eu2 O13 98.98(12) . . ?
O9 Eu2 O15 143.68(13) 1_455 . ?
O6 Eu2 O15 68.85(12) 1_455 . ?
O3W Eu2 O15 75.32(13) . . ?
O13 Eu2 O15 65.04(12) . . ?
O9 Eu2 O11 78.09(13) 1_455 . ?
O6 Eu2 O11 150.84(12) 1_455 . ?
O3W Eu2 O11 114.21(13) . . ?
O13 Eu2 O11 72.40(12) . . ?
O15 Eu2 O11 137.41(12) . . ?
O9 Eu2 O8 119.69(12) 1_455 . ?
O6 Eu2 O8 78.82(13) 1_455 . ?
O3W Eu2 O8 145.82(13) . . ?
O13 Eu2 O8 75.51(12) . . ?
O15 Eu2 O8 71.82(11) . . ?
O11 Eu2 O8 96.51(12) . . ?
O9 Eu2 O7 73.24(12) 1_455 . ?
O6 Eu2 O7 87.99(13) 1_455 . ?
O3W Eu2 O7 155.04(13) . . ?
O13 Eu2 O7 105.01(12) . . ?
O15 Eu2 O7 121.21(12) . . ?
O11 Eu2 O7 67.86(12) . . ?
O8 Eu2 O7 50.49(11) . . ?
O9 Eu2 O12 82.02(13) 1_455 . ?
O6 Eu2 O12 142.56(13) 1_455 . ?
O3W Eu2 O12 64.66(13) . . ?
O13 Eu2 O12 70.64(12) . . ?
O15 Eu2 O12 112.85(12) . . ?
O11 Eu2 O12 50.72(11) . . ?
O8 Eu2 O12 138.43(12) . . ?
O7 Eu2 O12 117.19(12) . . ?
O9 Eu2 C12 82.39(15) 1_455 . ?
O6 Eu2 C12 160.46(15) 1_455 . ?
O3W Eu2 C12 89.78(14) . . ?
O13 Eu2 C12 66.07(14) . . ?
O15 Eu2 C12 125.38(13) . . ?
O11 Eu2 C12 25.93(12) . . ?
O8 Eu2 C12 116.91(14) . . ?
O7 Eu2 C12 93.65(13) . . ?
O12 Eu2 C12 25.21(12) . . ?
O9 Eu2 C8 97.63(14) 1_455 . ?
O6 Eu2 C8 85.51(14) 1_455 . ?
O3W Eu2 C8 166.09(14) . . ?
O13 Eu2 C8 88.02(13) . . ?
O15 Eu2 C8 97.12(13) . . ?
O11 Eu2 C8 79.31(13) . . ?
O8 Eu2 C8 25.41(12) . . ?
O7 Eu2 C8 25.38(13) . . ?
O12 Eu2 C8 129.23(13) . . ?
C12 Eu2 C8 104.08(15) . . ?
O9 Eu2 C13 164.93(14) 1_455 . ?
O6 Eu2 C13 113.73(13) 1_455 . ?
O3W Eu2 C13 91.93(12) . . ?
O13 Eu2 C13 19.04(12) . . ?
O15 Eu2 C13 46.01(12) . . ?
O11 Eu2 C13 91.43(12) . . ?
O8 Eu2 C13 71.84(11) . . ?
O7 Eu2 C13 113.02(12) . . ?
O12 Eu2 C13 82.96(12) . . ?
C12 Eu2 C13 83.50(14) . . ?
C8 Eu2 C13 90.92(13) . . ?
O9 Eu2 H3WA 76.5 1_455 . ?
O6 Eu2 H3WA 65.2 1_455 . ?
O3W Eu2 H3WA 16.2 . . ?
O13 Eu2 H3WA 112.2 . . ?
O15 Eu2 H3WA 74.5 . . ?
O11 Eu2 H3WA 125.9 . . ?
O8 Eu2 H3WA 137.5 . . ?
O7 Eu2 H3WA 142.7 . . ?
O12 Eu2 H3WA 78.9 . . ?
C12 Eu2 H3WA 103.5 . . ?
C8 Eu2 H3WA 150.7 . . ?
C13 Eu2 H3WA 101.8 . . ?
O9 Eu2 H3WB 74.0 1_455 . ?
O6 Eu2 H3WB 92.8 1_455 . ?
O3W Eu2 H3WB 16.3 . . ?
O13 Eu2 H3WB 99.1 . . ?
O15 Eu2 H3WB 89.9 . . ?
O11 Eu2 H3WB 98.6 . . ?
O8 Eu2 H3WB 161.6 . . ?
O7 Eu2 H3WB 146.5 . . ?
O12 Eu2 H3WB 50.6 . . ?
C12 Eu2 H3WB 75.2 . . ?
C8 Eu2 H3WB 171.7 . . ?
C13 Eu2 H3WB 97.2 . . ?
H3WA Eu2 H3WB 28.4 . . ?
O5 Ni1 O5 180.0 2_545 . ?
O5 Ni1 N2 84.11(15) 2_545 2_545 ?
O5 Ni1 N2 95.89(15) . 2_545 ?
O5 Ni1 N2 95.89(15) 2_545 . ?
O5 Ni1 N2 84.11(15) . . ?
N2 Ni1 N2 180.0 2_545 . ?
O5 Ni1 O8 90.51(15) 2_545 . ?
O5 Ni1 O8 89.49(14) . . ?
N2 Ni1 O8 99.51(15) 2_545 . ?
N2 Ni1 O8 80.49(15) . . ?
O5 Ni1 O8 89.49(14) 2_545 2_545 ?
O5 Ni1 O8 90.51(14) . 2_545 ?
N2 Ni1 O8 80.49(15) 2_545 2_545 ?
N2 Ni1 O8 99.51(15) . 2_545 ?
O8 Ni1 O8 180.0 . 2_545 ?
O10 Ni2 N1 95.21(16) . 1_565 ?
O10 Ni2 O2 178.04(15) . 1_565 ?
N1 Ni2 O2 83.78(16) 1_565 1_565 ?
O10 Ni2 N3 83.82(16) . . ?
N1 Ni2 N3 178.82(18) 1_565 . ?
O2 Ni2 N3 97.20(16) 1_565 . ?
O10 Ni2 O11 90.53(15) . . ?
N1 Ni2 O11 98.56(16) 1_565 . ?
O2 Ni2 O11 91.28(15) 1_565 . ?
N3 Ni2 O11 80.79(16) . . ?
O10 Ni2 O4 90.17(15) . 1_565 ?
N1 Ni2 O4 79.13(16) 1_565 1_565 ?
O2 Ni2 O4 87.99(15) 1_565 1_565 ?
N3 Ni2 O4 101.53(16) . 1_565 ?
O11 Ni2 O4 177.64(14) . 1_565 ?
C2 O1 Eu1 157.3(4) . 1_455 ?
C2 O2 Ni2 112.6(3) . 1_545 ?
N1 C1 C2 113.5(4) . . ?
N1 C1 H1A 108.9 . . ?
C2 C1 H1A 108.9 . . ?
N1 C1 H1B 108.9 . . ?
C2 C1 H1B 108.9 . . ?
H1A C1 H1B 107.7 . . ?
O1 C2 O2 122.8(5) . . ?
O1 C2 C1 117.1(5) . . ?
O2 C2 C1 120.1(5) . . ?
C1 N1 C3 113.7(4) . . ?
C1 N1 Ni2 108.8(3) . 1_545 ?
C3 N1 Ni2 103.4(3) . 1_545 ?
C1 N1 H1C 110.2 . . ?
C3 N1 H1C 110.2 . . ?
Ni2 N1 H1C 110.2 1_545 . ?
N1 C3 C4 111.1(4) . . ?
N1 C3 H3A 109.4 . . ?
C4 C3 H3A 109.4 . . ?
N1 C3 H3B 109.4 . . ?
C4 C3 H3B 109.4 . . ?
H3A C3 H3B 108.0 . . ?
O3 C4 O4 120.7(5) . . ?
O3 C4 C3 121.5(5) . . ?
O4 C4 C3 117.8(4) . . ?
O3 C4 Eu1 63.8(3) . . ?
O4 C4 Eu1 59.0(3) . . ?
C3 C4 Eu1 163.7(4) . . ?
C4 O3 Eu1 90.6(3) . . ?
C4 O4 Ni2 107.1(3) . 1_545 ?
C4 O4 Eu1 94.5(3) . . ?
Ni2 O4 Eu1 156.73(17) 1_545 . ?
C6 O5 Ni1 113.4(3) . . ?
C6 O6 Eu2 153.8(3) . 1_655 ?
N2 C5 C6 115.6(4) . . ?
N2 C5 H5A 108.4 . . ?
C6 C5 H5A 108.4 . . ?
N2 C5 H5B 108.4 . . ?
C6 C5 H5B 108.4 . . ?
H5A C5 H5B 107.5 . . ?
O6 C6 O5 122.3(4) . . ?
O6 C6 C5 118.3(5) . . ?
O5 C6 C5 119.4(5) . . ?
C5 N2 C7 114.3(4) . . ?
C5 N2 Ni1 107.2(3) . . ?
C7 N2 Ni1 104.8(3) . . ?
C5 N2 H2A 110.1 . . ?
C7 N2 H2A 110.1 . . ?
Ni1 N2 H2A 110.1 . . ?
N2 C7 C8 111.0(4) . . ?
N2 C7 H7A 109.4 . . ?
C8 C7 H7A 109.4 . . ?
N2 C7 H7B 109.4 . . ?
C8 C7 H7B 109.4 . . ?
H7A C7 H7B 108.0 . . ?
O7 C8 O8 120.1(4) . . ?
O7 C8 C7 119.7(4) . . ?
O8 C8 C7 120.2(5) . . ?
O7 C8 Eu2 62.0(2) . . ?
O8 C8 Eu2 59.1(3) . . ?
C7 C8 Eu2 167.9(4) . . ?
C8 O7 Eu2 92.6(3) . . ?
C8 O8 Ni1 109.1(3) . . ?
C8 O8 Eu2 95.5(3) . . ?
Ni1 O8 Eu2 154.46(16) . . ?
C10 O9 Eu2 160.1(4) . 1_655 ?
C10 O10 Ni2 114.9(4) . . ?
N3 C9 C10 114.7(4) . . ?
N3 C9 H9A 108.6 . . ?
C10 C9 H9A 108.6 . . ?
N3 C9 H9B 108.6 . . ?
C10 C9 H9B 108.6 . . ?
H9A C9 H9B 107.6 . . ?
O10 C10 O9 124.4(5) . . ?
O10 C10 C9 118.4(5) . . ?
O9 C10 C9 117.1(5) . . ?
C9 N3 C11 115.1(4) . . ?
C9 N3 Ni2 107.9(3) . . ?
C11 N3 Ni2 104.2(3) . . ?
C9 N3 H3C 109.8 . . ?
C11 N3 H3C 109.8 . . ?
Ni2 N3 H3C 109.8 . . ?
N3 C11 C12 111.4(4) . . ?
N3 C11 H11A 109.3 . . ?
C12 C11 H11A 109.3 . . ?
N3 C11 H11B 109.3 . . ?
C12 C11 H11B 109.3 . . ?
H11A C11 H11B 108.0 . . ?
O12 C12 O11 120.4(5) . . ?
O12 C12 C11 120.9(5) . . ?
O11 C12 C11 118.6(5) . . ?
O12 C12 Eu2 63.9(3) . . ?
O11 C12 Eu2 58.1(3) . . ?
C11 C12 Eu2 165.2(4) . . ?
C12 O11 Ni2 109.1(3) . . ?
C12 O11 Eu2 96.0(3) . . ?
Ni2 O11 Eu2 154.74(17) . . ?
C12 O12 Eu2 90.9(3) . . ?
C13 O13 Eu2 120.6(3) . . ?
C13 O14 Eu1 119.8(3) . . ?
O13 C13 O14 126.9(5) . . ?
O13 C13 C14 117.4(4) . . ?
O14 C13 C14 115.8(4) . . ?
O13 C13 Eu2 40.3(2) . . ?
O14 C13 Eu2 166.9(4) . . ?
C14 C13 Eu2 77.1(3) . . ?
O13 C13 Eu1 166.6(4) . . ?
O14 C13 Eu1 40.8(2) . . ?
C14 C13 Eu1 75.3(3) . . ?
Eu2 C13 Eu1 151.47(17) . . ?
O15 C14 O16 126.2(5) . . ?
O15 C14 C13 116.3(4) . . ?
O16 C14 C13 117.5(4) . . ?
O15 C14 Eu1 161.0(3) . . ?
O16 C14 Eu1 42.2(2) . . ?
C13 C14 Eu1 77.6(3) . . ?
O15 C14 Eu2 40.9(2) . . ?
O16 C14 Eu2 165.1(4) . . ?
C13 C14 Eu2 75.9(3) . . ?
Eu1 C14 Eu2 152.51(18) . . ?
C14 O15 Eu2 119.9(3) . . ?
C14 O16 Eu1 117.6(3) . . ?
O18 C15 O17 126.2(4) . . ?
O18 C15 C15 116.6(5) . 2_536 ?
O17 C15 C15 117.2(5) . 2_536 ?
O18 C15 Eu1 39.4(2) . . ?
O17 C15 Eu1 162.7(3) . . ?
C15 C15 Eu1 77.8(4) 2_536 . ?
C15 O17 Eu1 117.1(3) . 2_536 ?
C15 O18 Eu1 121.6(3) . . ?
Eu1 O1W H1WA 109.7 . . ?
Eu1 O1W H1WB 108.9 . . ?
H1WA O1W H1WB 108.0 . . ?
Eu1 O2W H2WA 111.3 . . ?
Eu1 O2W H2WB 111.3 . . ?
H2WA O2W H2WB 109.1 . . ?
Eu2 O3W H3WA 111.0 . . ?
Eu2 O3W H3WB 110.8 . . ?
H3WA O3W H3WB 109.9 . . ?

loop_
_geom_bond_atom_site_label_1
_geom_bond_atom_site_label_2
_geom_bond_distance
_geom_bond_site_symmetry_2
_geom_bond_publ_flag
Eu1 O1 2.300(4) 1_655 ?
Eu1 O18 2.421(3) . ?
Eu1 O1W 2.441(4) . ?
Eu1 O2W 2.448(3) . ?
Eu1 O16 2.456(3) . ?
Eu1 O14 2.461(3) . ?
Eu1 O4 2.466(4) . ?
Eu1 O17 2.513(3) 2_536 ?
Eu1 O3 2.573(4) . ?
Eu1 C4 2.867(6) . ?
Eu1 C14 3.237(5) . ?
Eu1 C15 3.246(5) . ?
Eu2 O9 2.296(4) 1_455 ?
Eu2 O6 2.310(4) 1_455 ?
Eu2 O3W 2.393(4) . ?
Eu2 O13 2.445(3) . ?
Eu2 O15 2.471(3) . ?
Eu2 O11 2.474(4) . ?
Eu2 O8 2.509(3) . ?
Eu2 O7 2.573(3) . ?
Eu2 O12 2.604(4) . ?
Eu2 C12 2.899(6) . ?
Eu2 C8 2.910(5) . ?
Eu2 C13 3.251(5) . ?
Eu2 H3WA 2.8036 . ?
Eu2 H3WB 2.8052 . ?
Ni1 O5 2.032(3) 2_545 ?
Ni1 O5 2.032(3) . ?
Ni1 N2 2.064(4) 2_545 ?
Ni1 N2 2.064(4) . ?
Ni1 O8 2.064(4) . ?
Ni1 O8 2.064(4) 2_545 ?
Ni2 O10 2.014(4) . ?
Ni2 N1 2.040(4) 1_565 ?
Ni2 O2 2.041(4) 1_565 ?
Ni2 N3 2.045(4) . ?
Ni2 O11 2.059(4) . ?
Ni2 O4 2.072(3) 1_565 ?
O1 C2 1.248(6) . ?
O1 Eu1 2.300(4) 1_455 ?
O2 C2 1.250(6) . ?
O2 Ni2 2.041(4) 1_545 ?
C1 N1 1.460(7) . ?
C1 C2 1.500(8) . ?
C1 H1A 0.9800 . ?
C1 H1B 0.9800 . ?
N1 C3 1.462(6) . ?
N1 Ni2 2.040(4) 1_545 ?
N1 H1C 0.9200 . ?
C3 C4 1.482(8) . ?
C3 H3A 0.9800 . ?
C3 H3B 0.9800 . ?
C4 O3 1.240(6) . ?
C4 O4 1.280(6) . ?
O4 Ni2 2.072(3) 1_545 ?
O5 C6 1.258(6) . ?
O6 C6 1.239(6) . ?
O6 Eu2 2.310(4) 1_655 ?
C5 N2 1.460(7) . ?
C5 C6 1.484(7) . ?
C5 H5A 0.9800 . ?
C5 H5B 0.9800 . ?
N2 C7 1.465(7) . ?
N2 H2A 0.9200 . ?
C7 C8 1.490(7) . ?
C7 H7A 0.9800 . ?
C7 H7B 0.9800 . ?
C8 O7 1.249(6) . ?
C8 O8 1.255(6) . ?
O9 C10 1.240(6) . ?
O9 Eu2 2.296(4) 1_655 ?
O10 C10 1.238(6) . ?
C9 N3 1.455(7) . ?
C9 C10 1.503(8) . ?
C9 H9A 0.9800 . ?
C9 H9B 0.9800 . ?
N3 C11 1.464(6) . ?
N3 H3C 0.9200 . ?
C11 C12 1.496(8) . ?
C11 H11A 0.9800 . ?
C11 H11B 0.9800 . ?
C12 O12 1.235(6) . ?
C12 O11 1.275(6) . ?
O13 C13 1.232(6) . ?
O14 C13 1.252(6) . ?
C13 C14 1.522(7) . ?
C14 O15 1.236(6) . ?
C14 O16 1.258(6) . ?
C15 O18 1.238(5) . ?
C15 O17 1.255(6) . ?
C15 C15 1.528(9) 2_536 ?
O17 Eu1 2.513(3) 2_536 ?
O1W H1WA 0.8353 . ?
O1W H1WB 0.8427 . ?
O2W H2WA 0.8365 . ?
O2W H2WB 0.8380 . ?
O3W H3WA 0.8367 . ?
O3W H3WB 0.8416 . ?
